data_1506540
loop_
_publ_author_name
'Nair, Vijay'
'Pillai, Abhilash N.'
'Menon, Rajeev S.'
'Suresh, Eringathodi'

_publ_section_title
;
 Pyridine-catalyzed addition of diaryl-1,2-diones to dimethyl butynedioate
 leading to the formation of 1,2-diaroyl dimethyl maleates via an
 unprecedented rearrangement.
;
_journal_issue 6
_journal_name_full 'Organic letters'
_journal_page_first 1189
_journal_page_last 1191
_journal_paper_doi 10.1021/ol050225k
_journal_volume 7
_journal_year 2005
_chemical_formula_sum 'C20 H16 O6'
_chemical_formula_weight 352.33
_chemical_name_systematic
; 
 ? 
;
_space_group_IT_number 14
_symmetry_cell_setting monoclinic
_symmetry_space_group_name_Hall '-P 2ybc'
_symmetry_space_group_name_H-M 'P 1 21/c 1'
_atom_sites_solution_hydrogens geom
_atom_sites_solution_primary direct
_atom_sites_solution_secondary difmap
_audit_creation_method SHELXL-97
_cell_angle_alpha 90.00
_cell_angle_beta 100.433(3)
_cell_angle_gamma 90.00
_cell_formula_units_Z 4
_cell_length_a 8.0389(11)
_cell_length_b 14.888(2)
_cell_length_c 14.573(2)
_cell_measurement_temperature 296(2)
_cell_volume 1715.3(4)
_computing_cell_refinement BRUKER_SMART
_computing_data_collection BRUKER_SMART
_computing_data_reduction BRUKER_SAINT
_computing_molecular_graphics 'ORTEP, PLATON'
_computing_publication_material 'SHELXL-97 (Sheldrick, 1997)'
_computing_structure_refinement 'SHELXL-97 (Sheldrick, 1997)'
_computing_structure_solution 'SHELXS-97 (Sheldrick, 1990)'
_diffrn_ambient_temperature 296(2)
_diffrn_measured_fraction_theta_full 0.835
_diffrn_measured_fraction_theta_max 0.835
_diffrn_measurement_device_type 'SMART APEX CCD DIFFRACTOMETER'
_diffrn_measurement_method 'OMEGA SACN'
_diffrn_radiation_monochromator graphite
_diffrn_radiation_source 'fine-focus sealed tube'
_diffrn_radiation_type MoK\a
_diffrn_radiation_wavelength 0.71073
_diffrn_reflns_av_R_equivalents 0.0307
_diffrn_reflns_av_sigmaI/netI 0.0457
_diffrn_reflns_limit_h_max 10
_diffrn_reflns_limit_h_min -10
_diffrn_reflns_limit_k_max 19
_diffrn_reflns_limit_k_min -19
_diffrn_reflns_limit_l_max 19
_diffrn_reflns_limit_l_min -8
_diffrn_reflns_number 8676
_diffrn_reflns_theta_full 28.33
_diffrn_reflns_theta_max 28.33
_diffrn_reflns_theta_min 1.97
_exptl_absorpt_coefficient_mu 0.101
_exptl_absorpt_correction_type SADABS
_exptl_crystal_colour colourless
_exptl_crystal_density_diffrn 1.364
_exptl_crystal_density_method 'not measured'
_exptl_crystal_description blocks
_exptl_crystal_F_000 736
_exptl_crystal_size_max 0.28
_exptl_crystal_size_mid 0.20
_exptl_crystal_size_min 0.16
_refine_diff_density_max 0.206
_refine_diff_density_min -0.227
_refine_diff_density_rms 0.045
_refine_ls_extinction_method none
_refine_ls_goodness_of_fit_ref 1.047
_refine_ls_hydrogen_treatment mixed
_refine_ls_matrix_type full
_refine_ls_number_parameters 237
_refine_ls_number_reflns 3715
_refine_ls_number_restraints 0
_refine_ls_restrained_S_all 1.047
_refine_ls_R_factor_all 0.0915
_refine_ls_R_factor_gt 0.0652
_refine_ls_shift/su_max 0.000
_refine_ls_shift/su_mean 0.000
_refine_ls_structure_factor_coef Fsqd
_refine_ls_weighting_details 'w=1/[\s^2^(Fo^2^)+(0.0812P)^2^+0.6303P] where P=(Fo^2^+2Fc^2^)/3'
_refine_ls_weighting_scheme calc
_refine_ls_wR_factor_gt 0.1674
_refine_ls_wR_factor_ref 0.1886
_reflns_number_gt 2650
_reflns_number_total 3715
_reflns_threshold_expression >2sigma(I)
_cod_data_source_file ol050225ksi20050203_045553.cif
_cod_data_source_block vijay1m(ABN-II)
_cod_depositor_comments
;
The following automatic conversions were performed:

'_symmetry_cell_setting' value 'Monoclinic' changed to 'monoclinic'
according to /home/saulius/struct/CIF-dictionaries/cif_core.dic
dictionary named 'cif_core.dic' version 2.4.1 from 2010-06-29.

Automatic conversion script
Id: cif_fix_values 1715 2011-07-08 13:25:40Z adriana 

The following automatic conversions were performed:

'_refine_ls_weighting_scheme' value 'calc
w=1/[\s^2^(Fo^2^)+(0.0812P)^2^+0.6303P] where P=(Fo^2^+2Fc^2^)/3' was
changed to 'calc'. New tag '_refine_ls_weighting_details' was
created. The value of the new tag was set to
'w=1/[\s^2^(Fo^2^)+(0.0812P)^2^+0.6303P] where P=(Fo^2^+2Fc^2^)/3'.

Automatic conversion script
Id: cif_fix_values 3143 2015-03-26 13:38:13Z robertas 
;
_cod_original_sg_symbol_H-M P_21/c
_cod_database_code 1506540

loop_
_symmetry_equiv_pos_as_xyz
'x, y, z'
'-x, y+1/2, -z+1/2'
'-x, -y, -z'
'x, -y-1/2, z-1/2'

loop_
_atom_site_label
_atom_site_type_symbol
_atom_site_fract_x
_atom_site_fract_y
_atom_site_fract_z
_atom_site_U_iso_or_equiv
_atom_site_adp_type
_atom_site_occupancy
_atom_site_calc_flag
_atom_site_refinement_flags
O1 O 0.14612(19) 0.23793(11) 0.59732(13) 0.0498(4) Uani 1 d .
O2 O 0.4010(2) 0.37757(13) 0.75887(12) 0.0551(5) Uani 1 d .
C11 C 0.1136(3) 0.40767(13) 0.76066(15) 0.0333(4) Uani 1 d .
C10 C 0.2662(3) 0.40428(14) 0.71699(15) 0.0351(5) Uani 1 d .
O4 O 0.2869(2) 0.57782(11) 0.67133(12) 0.0517(5) Uani 1 d .
C1 C 0.4303(3) 0.22125(15) 0.57840(15) 0.0375(5) Uani 1 d .
C17 C 0.2362(3) 0.53076(15) 0.59387(15) 0.0392(5) Uani 1 d .
O3 O 0.1854(3) 0.56216(12) 0.51901(14) 0.0632(5) Uani 1 d .
C7 C 0.2715(2) 0.27223(14) 0.57739(14) 0.0355(5) Uani 1 d .
C12 C -0.0459(3) 0.42331(16) 0.70802(17) 0.0433(5) Uani 1 d .
H12 H -0.0583 0.4347 0.6444 0.052 Uiso 1 calc R
C9 C 0.2534(2) 0.43262(14) 0.61596(15) 0.0347(5) Uani 1 d .
C15 C -0.0105(3) 0.39073(17) 0.89784(18) 0.0506(6) Uani 1 d .
H15 H 0.0011 0.3805 0.9616 0.061 Uiso 1 calc R
O5 O 0.3798(3) 0.43403(17) 0.42422(14) 0.0770(7) Uani 1 d .
C14 C -0.1683(3) 0.40581(17) 0.8449(2) 0.0531(6) Uani 1 d .
H14 H -0.2633 0.4051 0.8730 0.064 Uiso 1 calc R
C19 C 0.2784(3) 0.38893(15) 0.45094(16) 0.0394(5) Uani 1 d .
O6 O 0.1641(3) 0.33965(13) 0.39695(13) 0.0646(6) Uani 1 d .
C16 C 0.1301(3) 0.39097(15) 0.85571(16) 0.0408(5) Uani 1 d .
H16 H 0.2365 0.3799 0.8911 0.049 Uiso 1 calc R
C2 C 0.5799(3) 0.26460(16) 0.57039(17) 0.0445(5) Uani 1 d .
H2 H 0.5806 0.3264 0.5612 0.053 Uiso 1 calc R
C13 C -0.1863(3) 0.42189(18) 0.7507(2) 0.0523(6) Uani 1 d .
H13 H -0.2933 0.4319 0.7155 0.063 Uiso 1 calc R
C8 C 0.2675(2) 0.37098(14) 0.55152(15) 0.0347(5) Uani 1 d .
C3 C 0.7277(3) 0.2157(2) 0.5761(2) 0.0573(7) Uani 1 d .
H3 H 0.8282 0.2447 0.5709 0.069 Uiso 1 calc R
C6 C 0.4301(3) 0.12917(16) 0.59172(18) 0.0476(6) Uani 1 d .
H6 H 0.3302 0.0999 0.5972 0.057 Uiso 1 calc R
C5 C 0.5774(4) 0.08091(18) 0.5968(2) 0.0567(7) Uani 1 d .
H5 H 0.5768 0.0190 0.6054 0.068 Uiso 1 calc R
C18 C 0.2846(4) 0.67456(17) 0.6612(2) 0.0649(8) Uani 1 d .
H18A H 0.3719 0.6926 0.6280 0.097 Uiso 1 calc R
H18B H 0.3038 0.7020 0.7218 0.097 Uiso 1 calc R
H18C H 0.1766 0.6932 0.6271 0.097 Uiso 1 calc R
C4 C 0.7260(3) 0.1243(2) 0.5893(2) 0.0595(7) Uani 1 d .
H4 H 0.8255 0.0915 0.5933 0.071 Uiso 1 calc R
C20 C 0.1686(5) 0.3389(2) 0.2981(2) 0.0759(9) Uani 1 d .
H20A H 0.1334 0.3964 0.2717 0.114 Uiso 1 calc R
H20B H 0.0937 0.2932 0.2680 0.114 Uiso 1 calc R
H20C H 0.2817 0.3266 0.2891 0.114 Uiso 1 calc R

loop_
_atom_site_aniso_label
_atom_site_aniso_U_11
_atom_site_aniso_U_22
_atom_site_aniso_U_33
_atom_site_aniso_U_23
_atom_site_aniso_U_13
_atom_site_aniso_U_12
O1 0.0415(8) 0.0523(9) 0.0582(11) 0.0075(9) 0.0158(7) -0.0036(7)
O2 0.0398(8) 0.0845(13) 0.0406(10) 0.0083(9) 0.0059(7) 0.0110(8)
C11 0.0392(10) 0.0295(9) 0.0324(11) 0.0002(8) 0.0096(8) -0.0010(8)
C10 0.0378(10) 0.0366(10) 0.0305(11) -0.0004(9) 0.0052(8) -0.0001(8)
O4 0.0803(12) 0.0374(8) 0.0393(9) 0.0000(7) 0.0161(8) 0.0013(8)
C1 0.0403(11) 0.0431(11) 0.0301(10) 0.0003(9) 0.0088(8) 0.0033(9)
C17 0.0421(11) 0.0432(11) 0.0338(11) 0.0010(10) 0.0107(9) 0.0010(9)
O3 0.0872(13) 0.0520(10) 0.0435(11) 0.0124(9) -0.0068(9) 0.0016(9)
C7 0.0360(10) 0.0428(11) 0.0282(10) -0.0020(9) 0.0075(8) -0.0016(8)
C12 0.0430(11) 0.0507(13) 0.0363(12) 0.0075(10) 0.0073(9) 0.0032(10)
C9 0.0326(9) 0.0411(11) 0.0313(11) 0.0030(9) 0.0082(8) 0.0008(8)
C15 0.0633(15) 0.0550(14) 0.0375(13) 0.0079(11) 0.0195(11) 0.0006(12)
O5 0.0754(13) 0.1135(18) 0.0455(11) 0.0102(12) 0.0201(10) -0.0315(12)
C14 0.0532(14) 0.0520(13) 0.0622(17) 0.0075(13) 0.0319(13) 0.0011(11)
C19 0.0456(11) 0.0426(11) 0.0312(11) 0.0015(9) 0.0106(9) 0.0084(9)
O6 0.0993(15) 0.0631(11) 0.0318(9) -0.0074(9) 0.0129(9) -0.0201(10)
C16 0.0448(11) 0.0433(11) 0.0343(12) 0.0062(10) 0.0070(9) 0.0003(9)
C2 0.0419(11) 0.0490(12) 0.0449(13) 0.0056(11) 0.0143(10) 0.0033(9)
C13 0.0383(11) 0.0602(15) 0.0589(17) 0.0086(13) 0.0106(11) 0.0034(10)
C8 0.0322(9) 0.0410(11) 0.0322(11) 0.0007(9) 0.0091(8) 0.0009(8)
C3 0.0431(12) 0.0743(17) 0.0582(16) 0.0099(14) 0.0192(11) 0.0082(12)
C6 0.0532(13) 0.0452(12) 0.0448(14) 0.0006(11) 0.0097(11) 0.0017(10)
C5 0.0722(17) 0.0453(13) 0.0523(16) 0.0023(12) 0.0105(13) 0.0174(12)
C18 0.098(2) 0.0379(13) 0.0630(19) -0.0013(12) 0.0262(16) -0.0013(13)
C4 0.0575(15) 0.0728(18) 0.0507(16) 0.0069(14) 0.0170(12) 0.0285(13)
C20 0.131(3) 0.0646(18) 0.0308(14) -0.0069(13) 0.0113(16) 0.0000(18)

loop_
_atom_type_symbol
_atom_type_description
_atom_type_scat_dispersion_real
_atom_type_scat_dispersion_imag
_atom_type_scat_source
C C 0.0033 0.0016 'International Tables Vol C Tables 4.2.6.8 and 6.1.1.4'
H H 0.0000 0.0000 'International Tables Vol C Tables 4.2.6.8 and 6.1.1.4'
O O 0.0106 0.0060 'International Tables Vol C Tables 4.2.6.8 and 6.1.1.4'

loop_
_geom_angle_atom_site_label_1
_geom_angle_atom_site_label_2
_geom_angle_atom_site_label_3
_geom_angle
C12 C11 C16 119.51(19)
C12 C11 C10 121.4(2)
C16 C11 C10 119.00(19)
O2 C10 C11 122.0(2)
O2 C10 C9 118.52(18)
C11 C10 C9 119.45(17)
C17 O4 C18 116.2(2)
C6 C1 C2 119.7(2)
C6 C1 C7 119.06(19)
C2 C1 C7 121.22(19)
O3 C17 O4 125.0(2)
O3 C17 C9 125.7(2)
O4 C17 C9 109.27(19)
O1 C7 C1 122.3(2)
O1 C7 C8 119.15(18)
C1 C7 C8 118.57(17)
C13 C12 C11 119.7(2)
C8 C9 C17 122.5(2)
C8 C9 C10 119.54(19)
C17 C9 C10 117.87(18)
C14 C15 C16 119.7(2)
C13 C14 C15 120.5(2)
O5 C19 O6 124.8(2)
O5 C19 C8 126.1(2)
O6 C19 C8 108.92(19)
C19 O6 C20 117.2(2)
C15 C16 C11 120.3(2)
C3 C2 C1 119.9(2)
C14 C13 C12 120.3(2)
C9 C8 C19 126.2(2)
C9 C8 C7 119.55(19)
C19 C8 C7 114.27(18)
C4 C3 C2 119.9(2)
C5 C6 C1 120.2(2)
C6 C5 C4 120.0(2)
C3 C4 C5 120.3(2)

loop_
_geom_bond_atom_site_label_1
_geom_bond_atom_site_label_2
_geom_bond_distance
O1 C7 1.211(2)
O2 C10 1.211(3)
C11 C12 1.389(3)
C11 C16 1.390(3)
C11 C10 1.482(3)
C10 C9 1.517(3)
O4 C17 1.328(3)
O4 C18 1.448(3)
C1 C6 1.385(3)
C1 C2 1.388(3)
C1 C7 1.483(3)
C17 O3 1.189(3)
C17 C9 1.497(3)
C7 C8 1.517(3)
C12 C13 1.384(3)
C9 C8 1.332(3)
C15 C14 1.379(4)
C15 C16 1.381(3)
O5 C19 1.175(3)
C14 C13 1.374(4)
C19 O6 1.319(3)
C19 C8 1.508(3)
O6 C20 1.447(3)
C2 C3 1.383(3)
C3 C4 1.376(4)
C6 C5 1.375(3)
C5 C4 1.379(4)

loop_
_cod_related_entry_id
_cod_related_entry_database
_cod_related_entry_code
1 ChemSpider 21200101
